data_7209972
loop_
_publ_author_name
'Tzeng, Biing-Chiau'
'Chao, An'
'Selvam, TamilSelvi'
'Chang, Tsung-Yi'

_publ_section_title
;
 Polyrotaxane frameworks containing
 N,N&#x2032;,N&#x2032;&#x2032;-(4,4&#x2032;,4&#x2032;&#x2032;-nitrilotris(4,1-phenylene))triisonicotinamide:
 structural and luminescent properties
;
_journal_issue 26
_journal_name_full CrystEngComm
_journal_page_first 5337
_journal_paper_doi 10.1039/c3ce40558c
_journal_volume 15
_journal_year 2013
_chemical_formula_sum 'C80 H78 Cd Cl2 N14 O18'
_chemical_formula_weight 1706.86
_chemical_name_systematic
;
?
;
_space_group_IT_number 64
_symmetry_cell_setting orthorhombic
_symmetry_space_group_name_Hall '-C 2ac 2'
_symmetry_space_group_name_H-M 'C m c a'
_atom_sites_solution_hydrogens geom
_atom_sites_solution_primary direct
_atom_sites_solution_secondary difmap
_audit_creation_method SHELXL-97
_cell_angle_alpha 90.00
_cell_angle_beta 90.00
_cell_angle_gamma 90.00
_cell_formula_units_Z 4
_cell_length_a 49.033(2)
_cell_length_b 8.9877(3)
_cell_length_c 18.4357(6)
_cell_measurement_reflns_used 17748
_cell_measurement_temperature 150(2)
_cell_measurement_theta_max 25.00
_cell_measurement_theta_min 2.36
_cell_volume 8124.5(5)
_computing_cell_refinement DENZO-SMN
_computing_data_collection 'NONIUS COLLECT'
_computing_data_reduction DENZO-SMN
_computing_molecular_graphics 'Bruker SHELXTL'
_computing_publication_material 'Bruker SHELXTL'
_computing_structure_refinement 'SHELXL-97 (Sheldrick, 1997)'
_computing_structure_solution 'SHELXS-97 (Sheldrick, 1990)'
_diffrn_ambient_temperature 150(2)
_diffrn_measured_fraction_theta_full 0.996
_diffrn_measured_fraction_theta_max 0.996
_diffrn_measurement_device_type 'NONIUS KappaCCD'
_diffrn_measurement_method '\w scans'
_diffrn_radiation_monochromator graphite
_diffrn_radiation_source 'fine-focus sealed tube'
_diffrn_radiation_type MoK\a
_diffrn_radiation_wavelength 0.71073
_diffrn_reflns_av_R_equivalents 0.0658
_diffrn_reflns_av_sigmaI/netI 0.0604
_diffrn_reflns_limit_h_max 58
_diffrn_reflns_limit_h_min -58
_diffrn_reflns_limit_k_max 10
_diffrn_reflns_limit_k_min -8
_diffrn_reflns_limit_l_max 21
_diffrn_reflns_limit_l_min -21
_diffrn_reflns_number 17748
_diffrn_reflns_theta_full 25.00
_diffrn_reflns_theta_max 25.00
_diffrn_reflns_theta_min 2.36
_exptl_absorpt_coefficient_mu 0.412
_exptl_absorpt_correction_T_max 0.931
_exptl_absorpt_correction_T_min 0.886
_exptl_absorpt_correction_type multi-scan
_exptl_crystal_colour yellow
_exptl_crystal_density_diffrn 1.395
_exptl_crystal_density_method 'not measured'
_exptl_crystal_description block
_exptl_crystal_F_000 3528
_exptl_crystal_size_max 0.26
_exptl_crystal_size_mid 0.14
_exptl_crystal_size_min 0.10
_refine_diff_density_max 0.576
_refine_diff_density_min -1.243
_refine_diff_density_rms 0.084
_refine_ls_extinction_method none
_refine_ls_goodness_of_fit_ref 1.031
_refine_ls_hydrogen_treatment constr
_refine_ls_matrix_type full
_refine_ls_number_parameters 249
_refine_ls_number_reflns 3621
_refine_ls_number_restraints 4
_refine_ls_restrained_S_all 1.067
_refine_ls_R_factor_all 0.1186
_refine_ls_R_factor_gt 0.0712
_refine_ls_shift/su_max 0.004
_refine_ls_shift/su_mean 0.000
_refine_ls_structure_factor_coef Fsqd
_refine_ls_weighting_details 'calc w=1/[\s^2^(Fo^2^)+(0.1231P)^2^+19.2459P] where P=(Fo^2^+2Fc^2^)/3'
_refine_ls_weighting_scheme calc
_refine_ls_wR_factor_gt 0.1952
_refine_ls_wR_factor_ref 0.2251
_reflns_number_gt 2218
_reflns_number_total 3621
_reflns_threshold_expression >2sigma(I)
_cod_data_source_file c3ce40558c.txt
_cod_data_source_block ic14177
_cod_depositor_comments
;
The following automatic conversions were performed:

'_symmetry_cell_setting' value 'Orthorhombic' changed to
'orthorhombic' according to
/home/saulius/struct/CIF-dictionaries/cif_core.dic dictionary named
'cif_core.dic' version 2.4.2 from 2011-04-26.

Automatic conversion script
Id: cif_fix_values 1891 2012-01-12 08:04:46Z andrius 
;
_cod_original_sg_symbol_H-M Cmca
_cod_database_code 7209972

loop_
_symmetry_equiv_pos_as_xyz
'x, y, z'
'-x, -y+1/2, z+1/2'
'-x, y+1/2, -z+1/2'
'x, -y, -z'
'x+1/2, y+1/2, z'
'-x+1/2, -y+1, z+1/2'
'-x+1/2, y+1, -z+1/2'
'x+1/2, -y+1/2, -z'
'-x, -y, -z'
'x, y-1/2, -z-1/2'
'x, -y-1/2, z-1/2'
'-x, y, z'
'-x+1/2, -y+1/2, -z'
'x+1/2, y, -z-1/2'
'x+1/2, -y, z-1/2'
'-x+1/2, y+1/2, z'

loop_
_atom_site_label
_atom_site_type_symbol
_atom_site_fract_x
_atom_site_fract_y
_atom_site_fract_z
_atom_site_U_iso_or_equiv
_atom_site_adp_type
_atom_site_occupancy
_atom_site_symmetry_multiplicity
_atom_site_calc_flag
_atom_site_refinement_flags
_atom_site_disorder_assembly
_atom_site_disorder_group
Cd Cd 0.0000 0.5000 0.0000 0.0540(4) Uani 1 4 d S . .
O1 O 0.09065(11) 0.0009(5) 0.1930(3) 0.0792(14) Uani 1 1 d . . .
N1 N 0.03243(10) 0.3696(6) 0.0639(3) 0.0606(13) Uani 1 1 d . . .
N2 N 0.09504(12) 0.2043(6) 0.2623(3) 0.0764(17) Uani 1 1 d . . .
H2 H 0.0912 0.2998 0.2646 0.092 Uiso 1 1 calc R . .
N3 N 0.15577(13) 0.0000 0.5000 0.0543(17) Uani 1 2 d S . .
Cl1 Cl -0.00838(12) 0.2012(5) -0.1290(2) 0.111(3) Uani 0.50 1 d PD . 1
O3 O 0.0000 0.3163(11) -0.0881(5) 0.126(3) Uiso 1 2 d SD . 1
O4 O 0.0000 0.0904(19) -0.0756(9) 0.217(6) Uiso 1 2 d SD . 1
O5 O 0.0000 0.1437(18) -0.1906(7) 0.209(6) Uiso 1 2 d SD . 1
O6 O -0.0365(3) 0.221(2) -0.1289(9) 0.158(6) Uiso 0.50 1 d PD A 1
C1 C 0.0546(3) 0.4277(19) 0.0879(8) 0.082(4) Uiso 0.50 1 d P . 1
H1A H 0.0595 0.5240 0.0713 0.099 Uiso 0.50 1 calc PR . 1
C2 C 0.0721(3) 0.354(2) 0.1382(9) 0.091(5) Uiso 0.50 1 d P . 1
H2A H 0.0871 0.4062 0.1585 0.110 Uiso 0.50 1 calc PR . 1
C1' C 0.0315(3) 0.3982(14) 0.1407(7) 0.063(3) Uiso 0.50 1 d P . 2
H1'A H 0.0187 0.4672 0.1596 0.076 Uiso 0.50 1 calc PR . 2
C2' C 0.0492(2) 0.3255(14) 0.1868(7) 0.060(3) Uiso 0.50 1 d P . 2
H2'A H 0.0494 0.3473 0.2372 0.072 Uiso 0.50 1 calc PR . 2
C3 C 0.06746(12) 0.2156(6) 0.1567(3) 0.0559(15) Uani 1 1 d . . .
C4 C 0.0475(3) 0.1363(19) 0.1192(8) 0.082(4) Uiso 0.50 1 d P . 1
H4A H 0.0456 0.0317 0.1245 0.099 Uiso 0.50 1 calc PR . 1
C5 C 0.0300(3) 0.2202(16) 0.0722(7) 0.073(4) Uiso 0.50 1 d P . 1
H5A H 0.0162 0.1694 0.0459 0.088 Uiso 0.50 1 calc PR . 1
C4' C 0.0664(2) 0.1950(13) 0.0834(6) 0.052(3) Uiso 0.50 1 d P . 2
H4'A H 0.0780 0.1240 0.0611 0.062 Uiso 0.50 1 calc PR . 2
C5' C 0.0486(2) 0.2758(14) 0.0419(7) 0.056(3) Uiso 0.50 1 d P . 2
H5'A H 0.0488 0.2575 -0.0089 0.067 Uiso 0.50 1 calc PR . 2
C6 C 0.08536(13) 0.1315(7) 0.2050(3) 0.0582(15) Uani 1 1 d . . .
C7 C 0.11087(14) 0.1454(7) 0.3204(3) 0.0641(17) Uani 1 1 d . . .
C8 C 0.10445(14) 0.1947(7) 0.3903(3) 0.0678(18) Uani 1 1 d . . .
H8 H 0.0896 0.2609 0.3974 0.081 Uiso 1 1 calc R . .
C9 C 0.11941(13) 0.1483(7) 0.4482(3) 0.0594(16) Uani 1 1 d . . .
H9 H 0.1152 0.1839 0.4954 0.071 Uiso 1 1 calc R . .
C10 C 0.14080(12) 0.0494(7) 0.4387(3) 0.0527(14) Uani 1 1 d . . .
C11 C 0.14696(13) -0.0014(7) 0.3691(3) 0.0635(17) Uani 1 1 d . . .
H11 H 0.1614 -0.0703 0.3620 0.076 Uiso 1 1 calc R . .
C12 C 0.13197(15) 0.0489(8) 0.3101(3) 0.072(2) Uani 1 1 d . . .
H12 H 0.1364 0.0161 0.2625 0.087 Uiso 1 1 calc R . .
C13 C 0.18451(16) 0.0000 0.5000 0.0465(18) Uani 1 2 d S . .
C14 C 0.19908(12) 0.1048(6) 0.4605(3) 0.0515(14) Uani 1 1 d . . .
H14 H 0.1896 0.1778 0.4332 0.062 Uiso 1 1 calc R . .
C15 C 0.22707(12) 0.1044(7) 0.4605(3) 0.0532(14) Uani 1 1 d . . .
H15 H 0.2367 0.1767 0.4330 0.064 Uiso 1 1 calc R . .
C16 C 0.24135(16) 0.0000 0.5000 0.053(2) Uani 1 2 d S . .
N5 N 0.37400(17) 0.0000 0.5000 0.070(2) Uiso 1 2 d S . .
O2 O 0.28001(18) 0.0219(9) 0.3954(5) 0.064(2) Uiso 0.50 1 d P B -1
N4 N 0.27049(16) -0.0110(13) 0.5141(5) 0.048(2) Uiso 0.50 1 d P B -1
H4 H 0.2766 -0.0284 0.5581 0.058 Uiso 0.50 1 calc PR B -1
C17 C 0.2876(2) 0.0058(12) 0.4587(6) 0.051(3) Uiso 0.50 1 d P B -1
C18 C 0.3621(5) 0.020(3) 0.4332(14) 0.079(7) Uiso 0.50 1 d P B -1
H18A H 0.3741 0.0316 0.3924 0.094 Uiso 0.50 1 d PR B -1
C19 C 0.3359(3) 0.0204(15) 0.4200(9) 0.069(4) Uiso 0.50 1 d P B -1
H19A H 0.3287 0.0356 0.3721 0.083 Uiso 0.50 1 d PR B -1
C20 C 0.3177(3) 0.0038(15) 0.4763(5) 0.049(3) Uiso 0.50 1 d P B -1
C21 C 0.3284(3) -0.0141(15) 0.5448(9) 0.058(3) Uiso 0.50 1 d P B -1
H21A H 0.3167 -0.0280 0.5861 0.070 Uiso 0.50 1 d PR B -1
C22 C 0.3578(5) -0.011(3) 0.5523(12) 0.073(7) Uiso 0.50 1 d P B -1
H22A H 0.3655 -0.0200 0.6000 0.087 Uiso 0.50 1 d PR B -1
O7 O 0.26188(19) 0.4707(10) 0.2895(5) 0.073(2) Uiso 0.50 1 d P C -1
H7A H 0.2499 0.4543 0.2501 0.110 Uiso 1 2 d SR C -1
C23 C 0.2745(3) 0.3369(16) 0.3102(7) 0.068(3) Uiso 0.50 1 d P C -1
H23A H 0.2605 0.2591 0.3181 0.082 Uiso 0.50 1 calc PR C -1
H23B H 0.2846 0.3515 0.3561 0.082 Uiso 0.50 1 calc PR C -1
C24 C 0.2936(4) 0.290(2) 0.2520(12) 0.093(7) Uiso 0.50 1 d P C -1
H24A H 0.3024 0.1960 0.2660 0.139 Uiso 0.50 1 calc PR C -1
H24B H 0.3075 0.3664 0.2449 0.139 Uiso 0.50 1 calc PR C -1
H24C H 0.2834 0.2751 0.2068 0.139 Uiso 0.50 1 calc PR C -1
O7' O 0.27998(18) 0.1121(10) 0.3362(5) 0.070(2) Uiso 0.50 1 d P D 2
H7'A H 0.2652 0.0889 0.3151 0.104 Uiso 0.50 1 d PR D 2
C23' C 0.2849(3) 0.2614(16) 0.3234(7) 0.067(3) Uiso 0.50 1 d P D 2
H23C H 0.2935 0.3060 0.3670 0.080 Uiso 0.50 1 calc PR D 2
H23D H 0.2674 0.3130 0.3148 0.080 Uiso 0.50 1 calc PR D 2
C24' C 0.3032(4) 0.284(2) 0.2594(10) 0.081(6) Uiso 0.50 1 d P D 2
H24D H 0.3067 0.3907 0.2529 0.122 Uiso 0.50 1 calc PR D 2
H24E H 0.2945 0.2441 0.2158 0.122 Uiso 0.50 1 calc PR D 2
H24F H 0.3206 0.2325 0.2676 0.122 Uiso 0.50 1 calc PR D 2

loop_
_atom_site_aniso_label
_atom_site_aniso_U_11
_atom_site_aniso_U_22
_atom_site_aniso_U_33
_atom_site_aniso_U_23
_atom_site_aniso_U_13
_atom_site_aniso_U_12
Cd 0.0466(5) 0.0667(6) 0.0486(5) 0.0263(4) 0.000 0.000
O1 0.102(4) 0.058(3) 0.077(3) -0.002(2) -0.028(3) 0.029(3)
N1 0.055(3) 0.065(3) 0.062(3) 0.026(3) -0.007(2) -0.005(3)
N2 0.102(4) 0.053(3) 0.074(4) -0.001(3) -0.029(3) 0.033(3)
N3 0.048(4) 0.075(5) 0.039(3) 0.016(3) 0.000 0.000
Cl1 0.161(9) 0.079(2) 0.094(2) -0.020(2) 0.030(3) 0.001(3)
C3 0.059(4) 0.047(4) 0.061(4) 0.012(3) -0.007(3) 0.005(3)
C6 0.068(4) 0.053(4) 0.054(3) 0.007(3) -0.003(3) 0.011(3)
C7 0.082(4) 0.057(4) 0.053(3) 0.006(3) -0.017(3) 0.024(3)
C8 0.079(4) 0.055(4) 0.069(4) -0.001(3) -0.009(3) 0.027(3)
C9 0.078(4) 0.052(4) 0.049(3) -0.004(3) -0.004(3) 0.009(3)
C10 0.055(3) 0.060(4) 0.044(3) 0.007(3) 0.000(3) 0.004(3)
C11 0.067(4) 0.077(4) 0.047(3) 0.000(3) -0.009(3) 0.027(4)
C12 0.089(5) 0.084(5) 0.044(3) -0.001(3) -0.010(3) 0.036(4)
C13 0.054(4) 0.052(5) 0.034(4) -0.003(3) 0.000 0.000
C14 0.062(4) 0.055(4) 0.038(3) 0.005(3) 0.007(3) 0.000(3)
C15 0.056(3) 0.053(4) 0.051(3) -0.003(3) 0.009(3) -0.004(3)
C16 0.048(4) 0.050(5) 0.063(5) -0.009(4) 0.000 0.000

loop_
_atom_type_symbol
_atom_type_description
_atom_type_scat_dispersion_real
_atom_type_scat_dispersion_imag
_atom_type_scat_source
C C 0.0033 0.0016 'International Tables Vol C Tables 4.2.6.8 and 6.1.1.4'
H H 0.0000 0.0000 'International Tables Vol C Tables 4.2.6.8 and 6.1.1.4'
N N 0.0061 0.0033 'International Tables Vol C Tables 4.2.6.8 and 6.1.1.4'
O O 0.0106 0.0060 'International Tables Vol C Tables 4.2.6.8 and 6.1.1.4'
Cl Cl 0.1484 0.1585 'International Tables Vol C Tables 4.2.6.8 and 6.1.1.4'
Cd Cd -0.8075 1.2024 'International Tables Vol C Tables 4.2.6.8 and 6.1.1.4'

loop_
_geom_angle_atom_site_label_1
_geom_angle_atom_site_label_2
_geom_angle_atom_site_label_3
_geom_angle
_geom_angle_site_symmetry_1
_geom_angle_site_symmetry_3
N1 Cd N1 87.5(2) 4_565 9_565
N1 Cd N1 92.5(2) 4_565 .
N1 Cd N1 180.0(3) 9_565 .
N1 Cd N1 180.0(3) 4_565 12
N1 Cd N1 92.5(2) 9_565 12
N1 Cd N1 87.5(2) . 12
N1 Cd O3 90.2(2) 4_565 .
N1 Cd O3 90.2(2) 9_565 .
N1 Cd O3 89.8(2) . .
N1 Cd O3 89.8(2) 12 .
N1 Cd O3 89.8(2) 4_565 9_565
N1 Cd O3 89.8(2) 9_565 9_565
N1 Cd O3 90.2(2) . 9_565
N1 Cd O3 90.2(2) 12 9_565
O3 Cd O3 180.0(3) . 9_565
C5' N1 C1 81.1(9) . .
C5' N1 C5 54.2(8) . .
C1 N1 C5 116.0(10) . .
C5' N1 C1' 117.9(9) . .
C1 N1 C1' 67.4(9) . .
C5 N1 C1' 93.6(8) . .
C5' N1 Cd 128.9(7) . .
C1 N1 Cd 123.6(8) . .
C5 N1 Cd 120.0(7) . .
C1' N1 Cd 113.1(6) . .
C6 N2 C7 127.5(5) . .
C13 N3 C10 121.1(3) . .
C13 N3 C10 121.1(3) . 4_556
C10 N3 C10 117.7(6) . 4_556
Cl1 Cl1 O5 71.8(3) 12 .
Cl1 Cl1 O3 72.2(3) 12 .
O5 Cl1 O3 133.8(7) . .
Cl1 Cl1 O6 172.6(8) 12 .
O5 Cl1 O6 111.2(9) . .
O3 Cl1 O6 101.8(8) . .
Cl1 Cl1 O4 73.7(3) 12 .
O5 Cl1 O4 103.1(10) . .
O3 Cl1 O4 93.5(8) . .
O6 Cl1 O4 111.4(8) . .
Cl1 O3 Cl1 35.6(6) 12 .
Cl1 O3 Cd 160.3(4) 12 .
Cl1 O3 Cd 160.3(4) . .
Cl1 O4 Cl1 32.7(6) 12 .
Cl1 O5 Cl1 36.4(6) 12 .
N1 C1 C2 123.0(15) . .
C3 C2 C1 120.3(15) . .
C2' C1' N1 120.1(11) . .
C1' C2' C3 118.5(10) . .
C2 C3 C4' 83.1(9) . .
C2 C3 C4 118.6(11) . .
C4' C3 C4 54.0(7) . .
C2 C3 C2' 63.6(9) . .
C4' C3 C2' 116.7(8) . .
C4 C3 C2' 96.1(9) . .
C2 C3 C6 123.1(9) . .
C4' C3 C6 123.8(7) . .
C4 C3 C6 117.3(8) . .
C2' C3 C6 119.4(7) . .
C3 C4 C5 116.8(13) . .
N1 C5 C4 122.4(12) . .
C3 C4' C5' 120.4(10) . .
N1 C5' C4' 126.3(11) . .
O1 C6 N2 122.7(6) . .
O1 C6 C3 120.9(6) . .
N2 C6 C3 116.4(6) . .
C12 C7 C8 120.1(5) . .
C12 C7 N2 123.0(6) . .
C8 C7 N2 116.9(5) . .
C9 C8 C7 120.2(6) . .
C8 C9 C10 120.4(6) . .
C9 C10 C11 119.3(5) . .
C9 C10 N3 119.5(5) . .
C11 C10 N3 121.3(5) . .
C12 C11 C10 120.0(6) . .
C7 C12 C11 120.0(6) . .
C14 C13 C14 118.0(7) 4_556 .
C14 C13 N3 121.0(4) 4_556 .
C14 C13 N3 121.0(4) . .
C15 C14 C13 120.9(6) . .
C14 C15 C16 120.6(6) . .
C15 C16 C15 119.0(7) . 4_556
C15 C16 N4 111.0(5) . 4_556
C15 C16 N4 129.7(6) 4_556 4_556
C15 C16 N4 129.7(6) . .
C15 C16 N4 111.0(5) 4_556 .
N4 C16 N4 22.0(7) 4_556 .
C22 N5 C22 101(2) . 4_556
C22 N5 C18 115.4(15) . .
C22 N5 C18 14.4(17) 4_556 .
C22 N5 C18 14.4(17) . 4_556
C22 N5 C18 115.4(15) 4_556 4_556
C18 N5 C18 130(2) . 4_556
C17 N4 C16 118.4(8) . .
O2 C17 N4 123.2(10) . .
O2 C17 C20 120.0(10) . .
N4 C17 C20 116.8(10) . .
C19 C18 N5 126(2) . .
C18 C19 C20 119.8(18) . .
C19 C20 C21 117.3(11) . .
C19 C20 C17 118.0(10) . .
C21 C20 C17 124.7(10) . .
C20 C21 C22 117.6(15) . .
N5 C22 C21 124.0(19) . .
O7 C23 C24 109.0(13) . .
O7' C23' C24' 111.8(13) . .

loop_
_geom_bond_atom_site_label_1
_geom_bond_atom_site_label_2
_geom_bond_distance
_geom_bond_site_symmetry_2
Cd N1 2.300(5) 4_565
Cd N1 2.300(5) 9_565
Cd N1 2.300(5) .
Cd N1 2.300(5) 12
Cd O3 2.316(10) .
Cd O3 2.316(10) 9_565
O1 C6 1.222(7) .
N1 C5' 1.227(13) .
N1 C1 1.283(16) .
N1 C5 1.357(15) .
N1 C1' 1.439(13) .
N2 C6 1.330(8) .
N2 C7 1.424(7) .
N3 C13 1.409(10) .
N3 C10 1.419(6) .
N3 C10 1.419(6) 4_556
Cl1 Cl1 0.822(11) 12
Cl1 O5 1.314(12) .
Cl1 O3 1.344(9) .
Cl1 O6 1.390(15) .
Cl1 O4 1.459(14) .
O3 Cl1 1.344(9) 12
O4 Cl1 1.459(14) 12
O5 Cl1 1.314(12) 12
C1 C2 1.43(2) .
C2 C3 1.312(18) .
C1' C2' 1.379(17) .
C2' C3 1.443(13) .
C3 C4' 1.364(12) .
C3 C4 1.395(16) .
C3 C6 1.461(8) .
C4 C5 1.434(19) .
C4' C5' 1.369(16) .
C7 C12 1.363(9) .
C7 C8 1.399(8) .
C8 C9 1.360(8) .
C9 C10 1.386(8) .
C10 C11 1.395(8) .
C11 C12 1.388(8) .
C13 C14 1.388(7) 4_556
C13 C14 1.388(7) .
C14 C15 1.373(8) .
C15 C16 1.378(7) .
C16 C15 1.378(7) 4_556
C16 N4 1.455(11) 4_556
C16 N4 1.455(11) .
N5 C22 1.25(2) .
N5 C22 1.25(2) 4_556
N5 C18 1.38(2) .
N5 C18 1.38(2) 4_556
O2 C17 1.234(13) .
N4 C17 1.332(14) .
C17 C20 1.510(16) .
C18 C19 1.31(3) .
C19 C20 1.375(19) .
C20 C21 1.38(2) .
C21 C22 1.45(3) .
O7 C23 1.405(16) .
C23 C24 1.48(2) .
O7' C23' 1.384(15) .
C23' C24' 1.50(2) .
